data_7002384
loop_
_publ_author_name
'Broomfield, Lewis M.'
'Wright, Joseph A.'
'Bochmann, Manfred'

_publ_section_title
;
 Synthesis, structures and reactivity of 2-phosphorylmethyl-1H-pyrrolato
 complexes of titanium, yttrium and zinc
;
_journal_coden_ASTM DTARAF
_journal_issue 39
_journal_name_full 'Dalton Transactions'
_journal_page_first 8269
_journal_page_last 8279
_journal_paper_doi 10.1039/b908394d
_journal_year 2009
_chemical_formula_moiety 'C42 H46 N2 O2 P2 Zn, C7 H8'
_chemical_formula_structural '[2-(t-Bu)-Pyr-P(O)Ph2]2Zn.PhMe'
_chemical_formula_sum 'C49 H54 N2 O2 P2 Zn'
_chemical_formula_weight 830.25
_chemical_name_common 'Compound 7b'
_space_group_IT_number 2
_symmetry_cell_setting triclinic
_symmetry_Int_Tables_number 2
_symmetry_space_group_name_Hall '-P 1'
_symmetry_space_group_name_H-M 'P -1'
_atom_sites_solution_hydrogens geom
_atom_sites_solution_primary direct
_atom_sites_solution_secondary difmap
_cell_angle_alpha 81.072(6)
_cell_angle_beta 75.302(6)
_cell_angle_gamma 74.362(6)
_cell_formula_units_Z 2
_cell_length_a 11.2743(8)
_cell_length_b 11.3563(8)
_cell_length_c 18.7268(13)
_cell_measurement_reflns_used 5857
_cell_measurement_temperature 140(2)
_cell_measurement_theta_max 27.4998
_cell_measurement_theta_min 3.5659
_cell_volume 2223.6(3)
_computing_cell_refinement 'CrysAlis RED (Oxford Diffraction, 2007)'
_computing_data_collection 'CrysAlis CCD (Oxford Diffraction, 2007)'
_computing_data_reduction 'CrysAlis RED (Oxford Diffraction, 2007)'
_computing_molecular_graphics 'ORTEP-3 (Farrugia, 1997)'
_computing_publication_material
;
SHELXL-97 (Sheldrick, 2008), PLATON (Spek, 2003), WinGX (Farrugia, 1999)
and enCIFer (Allen <i>et al.</i>, 2004)
;
_computing_structure_refinement 'SHELXL-97 (Sheldrick, 2008)'
_computing_structure_solution 'SIR92 (Altomare <i>et al.</i>, 1993)'
_diffrn_ambient_temperature 140(2)
_diffrn_detector_area_resol_mean 16.0050
_diffrn_measured_fraction_theta_full 0.990
_diffrn_measured_fraction_theta_max 0.990
_diffrn_measurement_device_type 'Oxford Diffraction Xcalibur 3/CCD'
_diffrn_measurement_method 'Thin slice \f and \w scans'
_diffrn_radiation_monochromator graphite
_diffrn_radiation_probe x-ray
_diffrn_radiation_source 'Enhance (Mo) X-ray Source'
_diffrn_radiation_type 'Mo K\a'
_diffrn_radiation_wavelength 0.71073
_diffrn_reflns_av_R_equivalents 0.0927
_diffrn_reflns_av_sigmaI/netI 0.1768
_diffrn_reflns_limit_h_max 14
_diffrn_reflns_limit_h_min -14
_diffrn_reflns_limit_k_max 14
_diffrn_reflns_limit_k_min -14
_diffrn_reflns_limit_l_max 24
_diffrn_reflns_limit_l_min -24
_diffrn_reflns_number 30544
_diffrn_reflns_theta_full 27.70
_diffrn_reflns_theta_max 27.70
_diffrn_reflns_theta_min 3.59
_diffrn_standards_number 0
_exptl_absorpt_coefficient_mu 0.664
_exptl_absorpt_correction_T_max 0.9613
_exptl_absorpt_correction_T_min 0.8074
_exptl_absorpt_correction_type multi-scan
_exptl_absorpt_process_details '(ABSPACK; Oxford Diffraction, 2007)'
_exptl_crystal_colour yellow
_exptl_crystal_density_diffrn 1.240
_exptl_crystal_density_method 'not measured'
_exptl_crystal_description plate
_exptl_crystal_F_000 876
_exptl_crystal_size_max 0.40
_exptl_crystal_size_mid 0.20
_exptl_crystal_size_min 0.06
_refine_diff_density_max 1.227
_refine_diff_density_min -0.826
_refine_diff_density_rms 0.121
_refine_ls_extinction_method none
_refine_ls_goodness_of_fit_ref 0.874
_refine_ls_hydrogen_treatment constr
_refine_ls_matrix_type full
_refine_ls_number_parameters 500
_refine_ls_number_reflns 10334
_refine_ls_number_restraints 57
_refine_ls_restrained_S_all 0.874
_refine_ls_R_factor_all 0.1260
_refine_ls_R_factor_gt 0.0595
_refine_ls_shift/su_max 0.000
_refine_ls_shift/su_mean 0.000
_refine_ls_structure_factor_coef Fsqd
_refine_ls_weighting_details 'calc w=1/[\s^2^(Fo^2^)+(0.0802P)^2^] where P=(Fo^2^+2Fc^2^)/3'
_refine_ls_weighting_scheme calc
_refine_ls_wR_factor_gt 0.1432
_refine_ls_wR_factor_ref 0.1648
_reflns_number_gt 4876
_reflns_number_total 10334
_reflns_threshold_expression I>2\s(I)
_cod_data_source_file b908394D.txt
_cod_data_source_block 7b
_cod_database_code 7002384

loop_
_symmetry_equiv_pos_as_xyz
'x, y, z'
'-x, -y, -z'

loop_
_atom_site_label
_atom_site_type_symbol
_atom_site_fract_x
_atom_site_fract_y
_atom_site_fract_z
_atom_site_U_iso_or_equiv
_atom_site_adp_type
_atom_site_occupancy
_atom_site_symmetry_multiplicity
_atom_site_calc_flag
_atom_site_refinement_flags
_atom_site_disorder_assembly
_atom_site_disorder_group
Zn1 Zn 0.71460(4) 0.11104(4) 0.20974(3) 0.02444(15) Uani 1 1 d . . .
N1 N 0.6323(3) -0.0254(3) 0.23842(18) 0.0259(8) Uani 1 1 d . . .
N2 N 0.8842(3) 0.1289(3) 0.17131(18) 0.0239(8) Uani 1 1 d . . .
O1 O 0.6089(2) 0.2238(2) 0.28775(15) 0.0259(6) Uani 1 1 d . . .
O2 O 0.6378(2) 0.2191(3) 0.12567(15) 0.0279(7) Uani 1 1 d . . .
P1 P 0.46952(10) 0.23393(10) 0.30941(6) 0.0253(3) Uani 1 1 d . . .
P2 P 0.71374(10) 0.21919(10) 0.04729(6) 0.0250(3) Uani 1 1 d . . .
C1 C 0.4271(4) 0.1369(4) 0.2576(2) 0.0293(10) Uani 1 1 d . . .
H1A H 0.3361 0.1392 0.2758 0.035 Uiso 1 1 calc R . .
H1B H 0.4407 0.1696 0.2048 0.035 Uiso 1 1 calc R . .
C2 C 0.5021(4) 0.0059(4) 0.2636(2) 0.0233(9) Uani 1 1 d . . .
C3 C 0.6691(4) -0.1527(4) 0.2491(2) 0.0291(10) Uani 1 1 d . . .
C4 C 0.5633(5) -0.1976(4) 0.2809(2) 0.0375(11) Uani 1 1 d . . .
H4 H 0.5620 -0.2815 0.2942 0.045 Uiso 1 1 calc R . .
C5 C 0.4588(4) -0.0974(4) 0.2899(2) 0.0346(11) Uani 1 1 d . . .
H5 H 0.3734 -0.1005 0.3106 0.042 Uiso 1 1 calc R . .
C6 C 0.8027(5) -0.2262(4) 0.2270(3) 0.0373(11) Uani 1 1 d . . .
C7 C 0.8553(5) -0.2003(5) 0.1423(3) 0.0557(14) Uani 1 1 d . . .
H7A H 0.7993 -0.2167 0.1147 0.084 Uiso 1 1 calc R . .
H7B H 0.9400 -0.2537 0.1278 0.084 Uiso 1 1 calc R . .
H7C H 0.8598 -0.1142 0.1311 0.084 Uiso 1 1 calc R . .
C8 C 0.8909(5) -0.1968(5) 0.2676(4) 0.0659(17) Uani 1 1 d . . .
H8A H 0.8926 -0.1101 0.2557 0.099 Uiso 1 1 calc R . .
H8B H 0.9762 -0.2483 0.2520 0.099 Uiso 1 1 calc R . .
H8C H 0.8605 -0.2132 0.3211 0.099 Uiso 1 1 calc R . .
C9 C 0.8101(6) -0.3650(4) 0.2420(3) 0.0663(18) Uani 1 1 d . . .
H9A H 0.7843 -0.3864 0.2955 0.099 Uiso 1 1 calc R . .
H9B H 0.8970 -0.4110 0.2236 0.099 Uiso 1 1 calc R . .
H9C H 0.7536 -0.3860 0.2166 0.099 Uiso 1 1 calc R . .
C10 C 0.3863(4) 0.3907(4) 0.2903(2) 0.0278(10) Uani 1 1 d . . .
C11 C 0.4516(5) 0.4679(4) 0.2413(3) 0.0433(12) Uani 1 1 d . . .
H11 H 0.5382 0.4377 0.2190 0.052 Uiso 1 1 calc R . .
C12 C 0.3919(5) 0.5892(5) 0.2244(3) 0.0501(14) Uani 1 1 d . . .
H12 H 0.4373 0.6421 0.1908 0.060 Uiso 1 1 calc R . .
C13 C 0.2665(5) 0.6323(5) 0.2565(3) 0.0542(14) Uani 1 1 d . . .
H13 H 0.2251 0.7152 0.2449 0.065 Uiso 1 1 calc R . .
C14 C 0.2003(5) 0.5564(5) 0.3054(3) 0.0593(16) Uani 1 1 d . . .
H14 H 0.1138 0.5870 0.3278 0.071 Uiso 1 1 calc R . .
C15 C 0.2598(5) 0.4358(5) 0.3217(3) 0.0480(13) Uani 1 1 d . . .
H15 H 0.2137 0.3832 0.3549 0.058 Uiso 1 1 calc R . .
C16 C 0.4226(4) 0.1887(4) 0.4069(2) 0.0272(9) Uani 1 1 d . . .
C17 C 0.5014(5) 0.1958(4) 0.4515(3) 0.0380(11) Uani 1 1 d . . .
H17 H 0.5748 0.2260 0.4308 0.046 Uiso 1 1 calc R . .
C18 C 0.4718(5) 0.1581(5) 0.5270(3) 0.0456(13) Uani 1 1 d . . .
H18 H 0.5256 0.1623 0.5577 0.055 Uiso 1 1 calc R . .
C19 C 0.3657(5) 0.1149(4) 0.5572(3) 0.0455(13) Uani 1 1 d . . .
H19 H 0.3465 0.0890 0.6087 0.055 Uiso 1 1 calc R . .
C20 C 0.2874(5) 0.1091(5) 0.5135(3) 0.0469(13) Uani 1 1 d . . .
H20 H 0.2135 0.0800 0.5349 0.056 Uiso 1 1 calc R . .
C21 C 0.3148(4) 0.1455(4) 0.4378(2) 0.0368(11) Uani 1 1 d . . .
H21 H 0.2603 0.1408 0.4076 0.044 Uiso 1 1 calc R . .
C22 C 0.8623(4) 0.1073(4) 0.0428(2) 0.0246(9) Uani 1 1 d . . .
H22A H 0.8459 0.0243 0.0549 0.030 Uiso 1 1 calc R . .
H22B H 0.9133 0.1115 -0.0087 0.030 Uiso 1 1 calc R . .
C23 C 0.9373(4) 0.1246(4) 0.0942(2) 0.0240(9) Uani 1 1 d . . .
C24 C 0.9763(4) 0.1480(4) 0.2011(2) 0.0264(9) Uani 1 1 d . . .
C25 C 1.0832(4) 0.1532(4) 0.1457(2) 0.0289(10) Uani 1 1 d . . .
H25 H 1.1603 0.1645 0.1520 0.035 Uiso 1 1 calc R . .
C26 C 1.0571(4) 0.1387(4) 0.0785(2) 0.0282(10) Uani 1 1 d . . .
H26 H 1.1129 0.1388 0.0310 0.034 Uiso 1 1 calc R . .
C27 C 0.9515(4) 0.1777(4) 0.2813(2) 0.0280(10) Uani 1 1 d . . .
C28 C 0.8681(4) 0.3090(4) 0.2882(3) 0.0394(12) Uani 1 1 d . . .
H28A H 0.9113 0.3668 0.2542 0.059 Uiso 1 1 calc R . .
H28B H 0.8526 0.3297 0.3392 0.059 Uiso 1 1 calc R . .
H28C H 0.7875 0.3140 0.2758 0.059 Uiso 1 1 calc R . .
C29 C 0.8861(4) 0.0892(4) 0.3369(2) 0.0355(11) Uani 1 1 d . . .
H29A H 0.8047 0.0927 0.3259 0.053 Uiso 1 1 calc R . .
H29B H 0.8721 0.1125 0.3872 0.053 Uiso 1 1 calc R . .
H29C H 0.9394 0.0055 0.3334 0.053 Uiso 1 1 calc R . .
C30 C 1.0745(4) 0.1739(5) 0.3015(3) 0.0452(13) Uani 1 1 d . . .
H30A H 1.1308 0.0918 0.2958 0.068 Uiso 1 1 calc R . .
H30B H 1.0572 0.1924 0.3531 0.068 Uiso 1 1 calc R . .
H30C H 1.1149 0.2348 0.2687 0.068 Uiso 1 1 calc R . .
C31 C 0.6316(4) 0.1800(4) -0.0123(2) 0.0288(10) Uani 1 1 d . . .
C32 C 0.6938(4) 0.1220(4) -0.0762(2) 0.0335(10) Uani 1 1 d . . .
H32 H 0.7834 0.1038 -0.0906 0.040 Uiso 1 1 calc R . .
C33 C 0.6246(5) 0.0904(4) -0.1192(3) 0.0405(12) Uani 1 1 d . . .
H33 H 0.6673 0.0515 -0.1631 0.049 Uiso 1 1 calc R . .
C34 C 0.4958(5) 0.1150(5) -0.0985(3) 0.0421(12) Uani 1 1 d . . .
H34 H 0.4494 0.0920 -0.1277 0.051 Uiso 1 1 calc R . .
C35 C 0.4328(5) 0.1731(5) -0.0352(3) 0.0508(14) Uani 1 1 d . . .
H35 H 0.3431 0.1918 -0.0216 0.061 Uiso 1 1 calc R . .
C36 C 0.5005(5) 0.2045(5) 0.0088(3) 0.0429(12) Uani 1 1 d . . .
H36 H 0.4573 0.2423 0.0531 0.051 Uiso 1 1 calc R . .
C37 C 0.7505(4) 0.3639(4) 0.0129(2) 0.0326(10) Uani 1 1 d . . .
C38 C 0.7955(5) 0.4215(4) 0.0567(3) 0.0430(12) Uani 1 1 d . . .
H38 H 0.7977 0.3887 0.1063 0.052 Uiso 1 1 calc R . .
C39 C 0.8371(5) 0.5265(5) 0.0282(4) 0.0613(17) Uani 1 1 d . . .
H39 H 0.8663 0.5667 0.0587 0.074 Uiso 1 1 calc R . .
C40 C 0.8365(6) 0.5734(5) -0.0438(4) 0.0641(17) Uani 1 1 d . . .
H40 H 0.8668 0.6448 -0.0632 0.077 Uiso 1 1 calc R . .
C41 C 0.7922(6) 0.5171(5) -0.0877(3) 0.0679(18) Uani 1 1 d . . .
H41 H 0.7912 0.5502 -0.1374 0.081 Uiso 1 1 calc R . .
C42 C 0.7491(5) 0.4128(5) -0.0600(3) 0.0497(14) Uani 1 1 d . . .
H42 H 0.7184 0.3742 -0.0906 0.060 Uiso 1 1 calc R . .
C43 C 0.1305(10) 0.8396(7) 0.4403(5) 0.133(3) Uani 1 1 d U . .
H43A H 0.1785 0.8880 0.4555 0.199 Uiso 1 1 calc R . .
H43B H 0.0400 0.8725 0.4595 0.199 Uiso 1 1 calc R . .
H43C H 0.1485 0.8443 0.3861 0.199 Uiso 1 1 calc R . .
C44 C 0.1659(5) 0.7158(4) 0.4692(3) 0.0844(19) Uani 1 1 d GU . .
C45 C 0.0762(4) 0.6543(5) 0.5109(3) 0.089(2) Uani 1 1 d GU . .
H45 H -0.0108 0.6953 0.5204 0.106 Uiso 1 1 calc R . .
C46 C 0.1139(6) 0.5326(5) 0.5387(3) 0.121(3) Uani 1 1 d GU . .
H46 H 0.0526 0.4905 0.5672 0.145 Uiso 1 1 calc R . .
C47 C 0.2412(7) 0.4725(4) 0.5248(3) 0.122(3) Uani 1 1 d GU . .
H47 H 0.2669 0.3894 0.5438 0.147 Uiso 1 1 calc R . .
C48 C 0.3309(5) 0.5341(5) 0.4831(4) 0.129(3) Uani 1 1 d GU . .
H48 H 0.4180 0.4930 0.4736 0.155 Uiso 1 1 calc R . .
C49 C 0.2933(5) 0.6557(5) 0.4553(3) 0.106(3) Uani 1 1 d GU . .
H49 H 0.3546 0.6978 0.4268 0.127 Uiso 1 1 calc R . .

loop_
_atom_site_aniso_label
_atom_site_aniso_U_11
_atom_site_aniso_U_22
_atom_site_aniso_U_33
_atom_site_aniso_U_23
_atom_site_aniso_U_13
_atom_site_aniso_U_12
Zn1 0.0238(3) 0.0299(3) 0.0198(3) -0.0013(2) -0.0061(2) -0.0063(2)
N1 0.030(2) 0.032(2) 0.0159(18) -0.0026(15) -0.0098(15) -0.0042(16)
N2 0.0244(19) 0.0246(18) 0.026(2) -0.0021(15) -0.0136(15) -0.0047(15)
O1 0.0250(16) 0.0341(16) 0.0221(15) -0.0078(12) -0.0103(12) -0.0051(13)
O2 0.0250(16) 0.0347(17) 0.0225(16) -0.0012(13) -0.0085(12) -0.0027(13)
P1 0.0231(6) 0.0333(6) 0.0187(6) -0.0019(5) -0.0066(5) -0.0041(5)
P2 0.0287(6) 0.0271(6) 0.0196(6) -0.0019(5) -0.0076(5) -0.0055(5)
C1 0.024(2) 0.045(3) 0.021(2) -0.0021(19) -0.0073(18) -0.010(2)
C2 0.027(2) 0.037(2) 0.012(2) -0.0051(17) -0.0063(17) -0.0142(19)
C3 0.041(3) 0.033(2) 0.019(2) -0.0006(18) -0.013(2) -0.013(2)
C4 0.057(3) 0.040(3) 0.024(2) -0.001(2) -0.018(2) -0.018(3)
C5 0.036(3) 0.055(3) 0.022(2) -0.001(2) -0.011(2) -0.022(2)
C6 0.050(3) 0.031(3) 0.029(3) -0.002(2) -0.013(2) -0.003(2)
C7 0.059(4) 0.051(3) 0.043(3) -0.001(3) -0.004(3) 0.001(3)
C8 0.053(4) 0.062(4) 0.085(5) -0.030(3) -0.037(3) 0.016(3)
C9 0.083(4) 0.026(3) 0.072(4) 0.005(3) -0.001(3) -0.005(3)
C10 0.027(2) 0.036(2) 0.020(2) -0.0044(19) -0.0078(18) -0.0038(19)
C11 0.035(3) 0.038(3) 0.052(3) 0.009(2) -0.010(2) -0.007(2)
C12 0.057(4) 0.043(3) 0.052(3) 0.014(3) -0.021(3) -0.016(3)
C13 0.063(4) 0.042(3) 0.048(3) 0.000(3) -0.015(3) 0.003(3)
C14 0.051(3) 0.059(4) 0.043(3) 0.008(3) -0.004(3) 0.015(3)
C15 0.039(3) 0.052(3) 0.036(3) 0.016(2) -0.005(2) 0.003(2)
C16 0.029(2) 0.030(2) 0.020(2) -0.0046(18) -0.0078(19) -0.0003(19)
C17 0.046(3) 0.037(3) 0.031(3) 0.000(2) -0.012(2) -0.010(2)
C18 0.064(4) 0.049(3) 0.024(3) -0.004(2) -0.019(2) -0.004(3)
C19 0.067(4) 0.046(3) 0.017(2) -0.002(2) -0.003(2) -0.010(3)
C20 0.050(3) 0.056(3) 0.029(3) 0.001(2) 0.002(2) -0.016(3)
C21 0.037(3) 0.051(3) 0.023(2) 0.002(2) -0.007(2) -0.016(2)
C22 0.030(2) 0.026(2) 0.018(2) -0.0042(17) -0.0047(18) -0.0072(18)
C23 0.022(2) 0.025(2) 0.022(2) -0.0053(17) -0.0048(18) 0.0003(17)
C24 0.027(2) 0.028(2) 0.024(2) -0.0020(18) -0.0075(19) -0.0047(18)
C25 0.018(2) 0.035(3) 0.035(3) -0.001(2) -0.0074(19) -0.0085(19)
C26 0.029(2) 0.032(2) 0.023(2) -0.0063(19) 0.0017(19) -0.0100(19)
C27 0.024(2) 0.033(2) 0.031(3) -0.0059(19) -0.0080(19) -0.0104(19)
C28 0.039(3) 0.047(3) 0.035(3) -0.017(2) -0.012(2) -0.005(2)
C29 0.034(3) 0.050(3) 0.024(2) 0.000(2) -0.011(2) -0.011(2)
C30 0.038(3) 0.068(4) 0.034(3) -0.009(3) -0.013(2) -0.013(3)
C31 0.034(3) 0.026(2) 0.026(2) 0.0006(18) -0.012(2) -0.0036(19)
C32 0.034(3) 0.033(2) 0.032(3) -0.005(2) -0.012(2) 0.000(2)
C33 0.051(3) 0.046(3) 0.031(3) -0.009(2) -0.020(2) -0.009(2)
C34 0.048(3) 0.052(3) 0.036(3) -0.005(2) -0.023(2) -0.014(3)
C35 0.034(3) 0.077(4) 0.051(4) -0.009(3) -0.018(3) -0.020(3)
C36 0.039(3) 0.056(3) 0.038(3) -0.014(2) -0.015(2) -0.007(2)
C37 0.035(3) 0.030(2) 0.032(3) -0.004(2) -0.007(2) -0.005(2)
C38 0.054(3) 0.037(3) 0.043(3) -0.002(2) -0.014(3) -0.017(2)
C39 0.066(4) 0.042(3) 0.085(5) -0.017(3) -0.015(3) -0.024(3)
C40 0.082(5) 0.037(3) 0.073(5) 0.006(3) -0.012(4) -0.025(3)
C41 0.111(5) 0.039(3) 0.054(4) 0.019(3) -0.025(4) -0.024(3)
C42 0.076(4) 0.038(3) 0.038(3) 0.006(2) -0.016(3) -0.021(3)
C43 0.208(10) 0.079(5) 0.090(7) -0.010(5) -0.031(6) 0.000(5)
C44 0.107(5) 0.080(4) 0.072(5) -0.011(4) -0.031(4) -0.021(4)
C45 0.111(5) 0.116(5) 0.047(4) -0.032(4) 0.016(4) -0.058(4)
C46 0.166(7) 0.116(6) 0.079(6) -0.038(5) 0.010(6) -0.046(6)
C47 0.192(9) 0.095(6) 0.081(6) -0.018(5) -0.035(6) -0.027(5)
C48 0.125(7) 0.110(6) 0.177(10) -0.024(6) -0.077(6) -0.023(5)
C49 0.074(4) 0.113(6) 0.143(8) -0.003(5) -0.046(5) -0.027(4)

loop_
_atom_type_symbol
_atom_type_description
_atom_type_scat_dispersion_real
_atom_type_scat_dispersion_imag
_atom_type_scat_source
C C 0.0033 0.0016 'International Tables Vol C Tables 4.2.6.8 and 6.1.1.4'
H H 0.0000 0.0000 'International Tables Vol C Tables 4.2.6.8 and 6.1.1.4'
N N 0.0061 0.0033 'International Tables Vol C Tables 4.2.6.8 and 6.1.1.4'
O O 0.0106 0.0060 'International Tables Vol C Tables 4.2.6.8 and 6.1.1.4'
P P 0.1023 0.0942 'International Tables Vol C Tables 4.2.6.8 and 6.1.1.4'
Zn Zn 0.2839 1.4301 'International Tables Vol C Tables 4.2.6.8 and 6.1.1.4'

loop_
_geom_angle_atom_site_label_1
_geom_angle_atom_site_label_2
_geom_angle_atom_site_label_3
_geom_angle
_geom_angle_site_symmetry_1
_geom_angle_site_symmetry_3
_geom_angle_publ_flag
N2 Zn1 N1 136.21(14) . . ?
N2 Zn1 O1 115.17(12) . . ?
N1 Zn1 O1 99.75(12) . . ?
N2 Zn1 O2 96.97(12) . . ?
N1 Zn1 O2 106.67(12) . . ?
O1 Zn1 O2 93.72(11) . . ?
C2 N1 C3 106.2(3) . . ?
C2 N1 Zn1 116.2(3) . . ?
C3 N1 Zn1 137.2(3) . . ?
C24 N2 C23 105.5(3) . . ?
C24 N2 Zn1 135.2(3) . . ?
C23 N2 Zn1 119.3(2) . . ?
P1 O1 Zn1 118.37(15) . . ?
P2 O2 Zn1 120.17(16) . . ?
O1 P1 C1 110.28(17) . . ?
O1 P1 C16 110.20(18) . . ?
C1 P1 C16 109.03(19) . . ?
O1 P1 C10 109.54(18) . . ?
C1 P1 C10 108.86(19) . . ?
C16 P1 C10 108.89(19) . . ?
O2 P2 C37 112.23(19) . . ?
O2 P2 C31 110.64(18) . . ?
C37 P2 C31 109.4(2) . . ?
O2 P2 C22 109.72(17) . . ?
C37 P2 C22 106.6(2) . . ?
C31 P2 C22 108.14(19) . . ?
C2 C1 P1 112.8(3) . . ?
C2 C1 H1A 109.0 . . ?
P1 C1 H1A 109.0 . . ?
C2 C1 H1B 109.0 . . ?
P1 C1 H1B 109.0 . . ?
H1A C1 H1B 107.8 . . ?
C5 C2 N1 110.1(4) . . ?
C5 C2 C1 128.4(4) . . ?
N1 C2 C1 121.5(3) . . ?
C4 C3 N1 108.9(4) . . ?
C4 C3 C6 127.1(4) . . ?
N1 C3 C6 124.1(4) . . ?
C3 C4 C5 107.7(4) . . ?
C3 C4 H4 126.2 . . ?
C5 C4 H4 126.2 . . ?
C2 C5 C4 107.2(4) . . ?
C2 C5 H5 126.4 . . ?
C4 C5 H5 126.4 . . ?
C3 C6 C8 112.8(4) . . ?
C3 C6 C9 111.0(4) . . ?
C8 C6 C9 108.1(4) . . ?
C3 C6 C7 110.3(4) . . ?
C8 C6 C7 107.7(4) . . ?
C9 C6 C7 106.9(4) . . ?
C6 C7 H7A 109.5 . . ?
C6 C7 H7B 109.5 . . ?
H7A C7 H7B 109.5 . . ?
C6 C7 H7C 109.5 . . ?
H7A C7 H7C 109.5 . . ?
H7B C7 H7C 109.5 . . ?
C6 C8 H8A 109.5 . . ?
C6 C8 H8B 109.5 . . ?
H8A C8 H8B 109.5 . . ?
C6 C8 H8C 109.5 . . ?
H8A C8 H8C 109.5 . . ?
H8B C8 H8C 109.5 . . ?
C6 C9 H9A 109.5 . . ?
C6 C9 H9B 109.5 . . ?
H9A C9 H9B 109.5 . . ?
C6 C9 H9C 109.5 . . ?
H9A C9 H9C 109.5 . . ?
H9B C9 H9C 109.5 . . ?
C11 C10 C15 119.0(4) . . ?
C11 C10 P1 118.3(3) . . ?
C15 C10 P1 122.7(3) . . ?
C10 C11 C12 120.6(5) . . ?
C10 C11 H11 119.7 . . ?
C12 C11 H11 119.7 . . ?
C13 C12 C11 119.5(5) . . ?
C13 C12 H12 120.3 . . ?
C11 C12 H12 120.3 . . ?
C12 C13 C14 120.6(5) . . ?
C12 C13 H13 119.7 . . ?
C14 C13 H13 119.7 . . ?
C13 C14 C15 119.8(5) . . ?
C13 C14 H14 120.1 . . ?
C15 C14 H14 120.1 . . ?
C14 C15 C10 120.6(5) . . ?
C14 C15 H15 119.7 . . ?
C10 C15 H15 119.7 . . ?
C17 C16 C21 120.0(4) . . ?
C17 C16 P1 117.0(3) . . ?
C21 C16 P1 122.9(3) . . ?
C16 C17 C18 119.4(4) . . ?
C16 C17 H17 120.3 . . ?
C18 C17 H17 120.3 . . ?
C19 C18 C17 120.5(5) . . ?
C19 C18 H18 119.7 . . ?
C17 C18 H18 119.7 . . ?
C20 C19 C18 120.1(5) . . ?
C20 C19 H19 120.0 . . ?
C18 C19 H19 120.0 . . ?
C19 C20 C21 120.8(5) . . ?
C19 C20 H20 119.6 . . ?
C21 C20 H20 119.6 . . ?
C16 C21 C20 119.2(4) . . ?
C16 C21 H21 120.4 . . ?
C20 C21 H21 120.4 . . ?
C23 C22 P2 113.6(3) . . ?
C23 C22 H22A 108.8 . . ?
P2 C22 H22A 108.8 . . ?
C23 C22 H22B 108.8 . . ?
P2 C22 H22B 108.8 . . ?
H22A C22 H22B 107.7 . . ?
C26 C23 N2 110.2(3) . . ?
C26 C23 C22 129.0(4) . . ?
N2 C23 C22 120.8(3) . . ?
N2 C24 C25 109.6(4) . . ?
N2 C24 C27 122.7(4) . . ?
C25 C24 C27 127.1(4) . . ?
C24 C25 C26 107.7(4) . . ?
C24 C25 H25 126.1 . . ?
C26 C25 H25 126.1 . . ?
C23 C26 C25 107.0(4) . . ?
C23 C26 H26 126.5 . . ?
C25 C26 H26 126.5 . . ?
C30 C27 C29 108.2(4) . . ?
C30 C27 C24 110.4(3) . . ?
C29 C27 C24 112.8(3) . . ?
C30 C27 C28 107.7(4) . . ?
C29 C27 C28 109.0(4) . . ?
C24 C27 C28 108.6(4) . . ?
C27 C28 H28A 109.5 . . ?
C27 C28 H28B 109.5 . . ?
H28A C28 H28B 109.5 . . ?
C27 C28 H28C 109.5 . . ?
H28A C28 H28C 109.5 . . ?
H28B C28 H28C 109.5 . . ?
C27 C29 H29A 109.5 . . ?
C27 C29 H29B 109.5 . . ?
H29A C29 H29B 109.5 . . ?
C27 C29 H29C 109.5 . . ?
H29A C29 H29C 109.5 . . ?
H29B C29 H29C 109.5 . . ?
C27 C30 H30A 109.5 . . ?
C27 C30 H30B 109.5 . . ?
H30A C30 H30B 109.5 . . ?
C27 C30 H30C 109.5 . . ?
H30A C30 H30C 109.5 . . ?
H30B C30 H30C 109.5 . . ?
C32 C31 C36 119.5(4) . . ?
C32 C31 P2 122.6(3) . . ?
C36 C31 P2 117.8(3) . . ?
C31 C32 C33 119.9(4) . . ?
C31 C32 H32 120.0 . . ?
C33 C32 H32 120.0 . . ?
C34 C33 C32 120.5(5) . . ?
C34 C33 H33 119.8 . . ?
C32 C33 H33 119.8 . . ?
C33 C34 C35 120.1(4) . . ?
C33 C34 H34 119.9 . . ?
C35 C34 H34 119.9 . . ?
C34 C35 C36 120.2(5) . . ?
C34 C35 H35 119.9 . . ?
C36 C35 H35 119.9 . . ?
C31 C36 C35 119.8(5) . . ?
C31 C36 H36 120.1 . . ?
C35 C36 H36 120.1 . . ?
C38 C37 C42 119.1(4) . . ?
C38 C37 P2 119.1(4) . . ?
C42 C37 P2 121.4(3) . . ?
C39 C38 C37 120.0(5) . . ?
C39 C38 H38 120.0 . . ?
C37 C38 H38 120.0 . . ?
C40 C39 C38 120.6(5) . . ?
C40 C39 H39 119.7 . . ?
C38 C39 H39 119.7 . . ?
C41 C40 C39 120.0(5) . . ?
C41 C40 H40 120.0 . . ?
C39 C40 H40 120.0 . . ?
C40 C41 C42 120.2(6) . . ?
C40 C41 H41 119.9 . . ?
C42 C41 H41 119.9 . . ?
C41 C42 C37 120.2(5) . . ?
C41 C42 H42 119.9 . . ?
C37 C42 H42 119.9 . . ?
C44 C43 H43A 109.5 . . ?
C44 C43 H43B 109.5 . . ?
H43A C43 H43B 109.5 . . ?
C44 C43 H43C 109.5 . . ?
H43A C43 H43C 109.5 . . ?
H43B C43 H43C 109.5 . . ?
C45 C44 C49 120.0 . . ?
C45 C44 C43 121.3(6) . . ?
C49 C44 C43 118.7(6) . . ?
C46 C45 C44 120.0 . . ?
C46 C45 H45 120.0 . . ?
C44 C45 H45 120.0 . . ?
C47 C46 C45 120.0 . . ?
C47 C46 H46 120.0 . . ?
C45 C46 H46 120.0 . . ?
C46 C47 C48 120.0 . . ?
C46 C47 H47 120.0 . . ?
C48 C47 H47 120.0 . . ?
C47 C48 C49 120.0 . . ?
C47 C48 H48 120.0 . . ?
C49 C48 H48 120.0 . . ?
C48 C49 C44 120.0 . . ?
C48 C49 H49 120.0 . . ?
C44 C49 H49 120.0 . . ?

loop_
_geom_bond_atom_site_label_1
_geom_bond_atom_site_label_2
_geom_bond_distance
_geom_bond_site_symmetry_2
_geom_bond_publ_flag
Zn1 N2 1.918(3) . ?
Zn1 N1 1.953(3) . ?
Zn1 O1 2.017(3) . ?
Zn1 O2 2.062(3) . ?
N1 C2 1.387(5) . ?
N1 C3 1.390(5) . ?
N2 C24 1.375(5) . ?
N2 C23 1.418(5) . ?
O1 P1 1.497(3) . ?
O2 P2 1.500(3) . ?
P1 C1 1.799(4) . ?
P1 C16 1.801(4) . ?
P1 C10 1.803(4) . ?
P2 C37 1.786(4) . ?
P2 C31 1.790(4) . ?
P2 C22 1.800(4) . ?
C1 C2 1.503(6) . ?
C1 H1A 0.9900 . ?
C1 H1B 0.9900 . ?
C2 C5 1.366(6) . ?
C3 C4 1.382(6) . ?
C3 C6 1.500(6) . ?
C4 C5 1.395(7) . ?
C4 H4 0.9500 . ?
C5 H5 0.9500 . ?
C6 C8 1.522(7) . ?
C6 C9 1.542(6) . ?
C6 C7 1.557(7) . ?
C7 H7A 0.9800 . ?
C7 H7B 0.9800 . ?
C7 H7C 0.9800 . ?
C8 H8A 0.9800 . ?
C8 H8B 0.9800 . ?
C8 H8C 0.9800 . ?
C9 H9A 0.9800 . ?
C9 H9B 0.9800 . ?
C9 H9C 0.9800 . ?
C10 C11 1.381(6) . ?
C10 C15 1.384(6) . ?
C11 C12 1.387(7) . ?
C11 H11 0.9500 . ?
C12 C13 1.374(7) . ?
C12 H12 0.9500 . ?
C13 C14 1.376(7) . ?
C13 H13 0.9500 . ?
C14 C15 1.377(7) . ?
C14 H14 0.9500 . ?
C15 H15 0.9500 . ?
C16 C17 1.388(6) . ?
C16 C21 1.389(6) . ?
C17 C18 1.394(6) . ?
C17 H17 0.9500 . ?
C18 C19 1.370(7) . ?
C18 H18 0.9500 . ?
C19 C20 1.368(7) . ?
C19 H19 0.9500 . ?
C20 C21 1.393(6) . ?
C20 H20 0.9500 . ?
C21 H21 0.9500 . ?
C22 C23 1.499(5) . ?
C22 H22A 0.9900 . ?
C22 H22B 0.9900 . ?
C23 C26 1.356(5) . ?
C24 C25 1.385(5) . ?
C24 C27 1.529(6) . ?
C25 C26 1.407(6) . ?
C25 H25 0.9500 . ?
C26 H26 0.9500 . ?
C27 C30 1.515(6) . ?
C27 C29 1.525(6) . ?
C27 C28 1.537(6) . ?
C28 H28A 0.9800 . ?
C28 H28B 0.9800 . ?
C28 H28C 0.9800 . ?
C29 H29A 0.9800 . ?
C29 H29B 0.9800 . ?
C29 H29C 0.9800 . ?
C30 H30A 0.9800 . ?
C30 H30B 0.9800 . ?
C30 H30C 0.9800 . ?
C31 C32 1.388(6) . ?
C31 C36 1.391(6) . ?
C32 C33 1.394(6) . ?
C32 H32 0.9500 . ?
C33 C34 1.366(6) . ?
C33 H33 0.9500 . ?
C34 C35 1.381(7) . ?
C34 H34 0.9500 . ?
C35 C36 1.395(6) . ?
C35 H35 0.9500 . ?
C36 H36 0.9500 . ?
C37 C38 1.383(6) . ?
C37 C42 1.394(6) . ?
C38 C39 1.380(7) . ?
C38 H38 0.9500 . ?
C39 C40 1.371(8) . ?
C39 H39 0.9500 . ?
C40 C41 1.370(8) . ?
C40 H40 0.9500 . ?
C41 C42 1.378(7) . ?
C41 H41 0.9500 . ?
C42 H42 0.9500 . ?
C43 C44 1.414(8) . ?
C43 H43A 0.9800 . ?
C43 H43B 0.9800 . ?
C43 H43C 0.9800 . ?
C44 C45 1.3900 . ?
C44 C49 1.3900 . ?
C45 C46 1.3900 . ?
C45 H45 0.9500 . ?
C46 C47 1.3900 . ?
C46 H46 0.9500 . ?
C47 C48 1.3900 . ?
C47 H47 0.9500 . ?
C48 C49 1.3900 . ?
C48 H48 0.9500 . ?
C49 H49 0.9500 . ?
